data_1528168
loop_
_publ_author_name
'Vlasse, M.'
'Menil, F.'
'Moriliere, C.'
'Dance, J.M.'
'Tressaud, A.'
'Portier, J.'

_publ_section_title
;
 Etude cristallographique et par effet moessbauer du fluorure
 ferrimagnetique Na5 Fe3 F14-gamma
;
_journal_name_full 'Journal of Solid State Chemistry'
_journal_page_first 291
_journal_page_last 298
_journal_volume 17
_journal_year 1976
_chemical_formula_sum 'F14 Fe3 Na5'
_chemical_name_systematic 'Na5 Fe3 F14'
_space_group_IT_number 94
_symmetry_space_group_name_Hall 'P 4n 2n'
_symmetry_space_group_name_H-M 'P 42 21 2'
_cell_angle_alpha 90
_cell_angle_beta 90
_cell_angle_gamma 90
_cell_formula_units_Z 2
_cell_length_a 7.345
_cell_length_b 7.345
_cell_length_c 10.4
_cell_volume 561.070
_citation_journal_id_ASTM JSSCBI
_cod_data_source_file Vlasse_JSSCBI_1976_1744.cif
_cod_data_source_block F14Fe3Na5
_cod_original_cell_volume 561.0698
_cod_database_code 1528168

loop_
_symmetry_equiv_pos_as_xyz
x,y,z
-y+1/2,x+1/2,z+1/2
-x,-y,z
y+1/2,-x+1/2,z+1/2
x+1/2,-y+1/2,-z+1/2
y,x,-z
-x+1/2,y+1/2,-z+1/2
-y,-x,-z

loop_
_atom_site_label
_atom_site_type_symbol
_atom_site_fract_x
_atom_site_fract_y
_atom_site_fract_z
_atom_site_occupancy
_atom_site_U_iso_or_equiv
Fe1 Fe+3 0 0.5 0.4984 1 0.0
Na1 Na+1 0.2652 0.7312 0.2597 1 0.0
F4 F-1 0 0 0.1775 1 0.0
Na2 Na+1 0 0 0.5 1 0.0
F3 F-1 0.25 0.54 0.4552 1 0.0
F2 F-1 0.3425 0.9713 0.3758 1 0.0
F1 F-1 0.9976 0.2914 0.3719 1 0.0
Fe2 Fe+3 0 0 0 1 0.0
